data_4340176
loop_
_publ_author_name
'Kato, Merii'
'Tanase, Tomoaki'
'Mikuriya, Masahiro'

_publ_section_title
;
 Dinuclear copper(II) complexes with {Cu2(mu-hydroxo)bis(mu-carboxylato)}+
 cores and their reactions with sugar phosphate esters: A substrate
 binding model of fructose-1,6-bisphosphatase.
;
_journal_issue 7
_journal_name_full 'Inorganic chemistry'
_journal_page_first 2925
_journal_page_last 2941
_journal_paper_doi 10.1021/ic051942d
_journal_volume 45
_journal_year 2006
_chemical_formula_sum 'C76 H78 Cl16 Cu2 N9 O19 P'
_chemical_formula_weight 2146.81
_space_group_IT_number 14
_symmetry_cell_setting monoclinic
_symmetry_Int_Tables_number 14
_symmetry_space_group_name_Hall '-P 2yn'
_symmetry_space_group_name_H-M 'P 1 21/n 1'
_cell_angle_alpha 90
_cell_angle_beta 98.033(5)
_cell_angle_gamma 90
_cell_formula_units_Z 4
_cell_length_a 14.401(1)
_cell_length_b 23.416(2)
_cell_length_c 27.261(3)
_cell_measurement_reflns_used 15856
_cell_measurement_temperature 153.2
_cell_measurement_theta_max 27.5
_cell_measurement_theta_min 3.0
_cell_volume 9102.6(14)
_computing_cell_refinement CRYSTALCLEAR
_computing_data_collection CRYSTALCLEAR
_computing_data_reduction 'teXsan Ver. 1.11'
_computing_molecular_graphics ORTEP-II
_computing_publication_material 'teXsan Ver. 1.11'
_computing_structure_refinement 'teXsan Ver. 1.10'
_computing_structure_solution SIR92
_diffrn_detector_area_resol_mean 14.62
_diffrn_measured_fraction_theta_full 0.9767
_diffrn_measured_fraction_theta_max 0.9767
_diffrn_measurement_device_type 'Rigaku/MSC Mercury CCD'
_diffrn_measurement_method \w
_diffrn_radiation_type 'Mo K\a'
_diffrn_radiation_wavelength 0.7107
_diffrn_reflns_av_R_equivalents 0.043
_diffrn_reflns_limit_h_max 15
_diffrn_reflns_limit_h_min -17
_diffrn_reflns_limit_k_max 28
_diffrn_reflns_limit_k_min -18
_diffrn_reflns_limit_l_max 33
_diffrn_reflns_limit_l_min -33
_diffrn_reflns_number 64109
_diffrn_reflns_theta_full 25.90
_diffrn_reflns_theta_max 25.90
_exptl_absorpt_coefficient_mu 1.025
_exptl_absorpt_correction_T_max 1.000
_exptl_absorpt_correction_T_min 0.903
_exptl_absorpt_correction_type multi-scan
_exptl_absorpt_process_details 'Jacobson, R. (1998) Private communication'
_exptl_crystal_colour pale
_exptl_crystal_density_diffrn 1.566
_exptl_crystal_density_method 'not measured'
_exptl_crystal_description Prism
_exptl_crystal_size_max 0.350
_exptl_crystal_size_mid 0.200
_exptl_crystal_size_min 0.100
_refine_diff_density_max 1.35
_refine_diff_density_min -1.02
_refine_ls_extinction_method none
_refine_ls_goodness_of_fit_ref 2.318
_refine_ls_hydrogen_treatment noref
_refine_ls_number_parameters 1109
_refine_ls_number_reflns 9472
_refine_ls_R_factor_gt 0.0914
_refine_ls_shift/su_max 0.9760
_refine_ls_structure_factor_coef Fsqd
_refine_ls_weighting_details 'w = 1/[\s^2^(Fo^2^) + (0.03000(Max(Fo^2^,0) + 2Fc^2^)/3)^2^]'
_refine_ls_weighting_scheme calc
_refine_ls_wR_factor_ref 0.1937
_reflns_number_gt 9472
_reflns_number_total 17308
_reflns_threshold_expression F^2^>2.0\s(F^2^)
_cod_data_source_file ic051942dsi20060202_013414.cif
_cod_data_source_block '[Cu2(XDK)(BNPP)(phen)2]NO3_compound_13'
_cod_original_cell_volume 9102(1)
_cod_original_formula_sum 'C76 H78 Cl16 Cu2 N9 O19 P '
_cod_database_code 4340176

loop_
_symmetry_equiv_pos_as_xyz
x,y,z
1/2-x,1/2+y,1/2-z
-x,-y,-z
1/2+x,1/2-y,1/2+z

loop_
_atom_site_label
_atom_site_type_symbol
_atom_site_fract_x
_atom_site_fract_y
_atom_site_fract_z
_atom_site_U_iso_or_equiv
_atom_site_adp_type
_atom_site_occupancy
_atom_site_calc_flag
Cu(1) Cu 0.17787(6) 0.30237(4) 0.56613(4) 0.0312(2) Uani 1.00 d
Cu(2) Cu 0.07775(6) 0.13093(4) 0.53372(3) 0.0288(2) Uani 1.00 d
Cl(1) Cl 0.0774(2) 0.2554(1) 0.8680(2) 0.099(1) Uani 1.00 d
Cl(2) Cl 0.0452(2) 0.3667(1) 0.9094(1) 0.103(1) Uani 1.00 d
Cl(3) Cl 0.2930(2) 0.2912(1) 0.8053(1) 0.089(1) Uani 1.00 d
Cl(4) Cl 0.4177(3) 0.3278(1) 0.7383(1) 0.113(1) Uani 1.00 d
Cl(5) Cl 0.3998(2) 0.3550(1) 0.5642(1) 0.094(1) Uani 1.00 d
Cl(6) Cl 0.5584(3) 0.4030(2) 0.6274(2) 0.147(2) Uani 1.00 d
Cl(7) Cl 0.5139(3) 0.4704(2) 0.7687(2) 0.146(2) Uani 1.00 d
Cl(8) Cl 0.7764(2) 0.3870(2) 0.7311(1) 0.099(1) Uani 1.00 d
Cl(9) Cl 0.6233(3) 0.4683(2) 0.4803(2) 0.117(1) Uani 1.00 d
Cl(10) Cl 0.2840(3) 0.4778(1) 0.3529(2) 0.125(2) Uani 1.00 d
Cl(11) Cl 0.0244(2) 0.4305(1) 0.0537(1) 0.0752(9) Uani 1.00 d
Cl(12) Cl 0.5242(3) 0.3649(2) 0.4440(2) 0.133(2) Uani 1.00 d
Cl(13) Cl 0.1061(3) 0.4736(2) 0.2871(3) 0.174(2) Uani 1.00 d
Cl(14) Cl 0.6163(3) 0.5759(2) 0.7729(2) 0.121(1) Uani 1.00 d
Cl(15) Cl 0.9396(2) 0.3161(1) 0.7627(1) 0.099(1) Uani 1.00 d
Cl(16) Cl 0.1657(2) 0.4714(2) 0.1326(1) 0.103(1) Uani 1.00 d
P(1) P 0.2258(1) 0.18033(8) 0.62419(8) 0.0326(5) Uani 1.00 d
O(1) O 0.2359(3) 0.2398(2) 0.6075(2) 0.038(1) Uani 1.00 d
O(2) O 0.1536(3) 0.1412(2) 0.5999(2) 0.032(1) Uani 1.00 d
O(3) O 0.3222(3) 0.1471(2) 0.6250(2) 0.037(1) Uani 1.00 d
O(4) O 0.2135(3) 0.1866(2) 0.6813(2) 0.038(1) Uani 1.00 d
O(5) O 0.7113(5) 0.2595(4) 0.6945(4) 0.103(3) Uani 1.00 d
O(6) O 0.7335(5) 0.1774(4) 0.7274(3) 0.117(3) Uani 1.00 d
O(7) O 0.1782(5) -0.0296(3) 0.8129(3) 0.079(2) Uani 1.00 d
O(8) O 0.0993(6) 0.0334(3) 0.8491(3) 0.103(3) Uani 1.00 d
O(101) O 0.2285(3) 0.2759(2) 0.5079(2) 0.034(1) Uani 1.00 d
O(102) O 0.1551(3) 0.1914(2) 0.4965(2) 0.035(1) Uani 1.00 d
O(103) O 0.1703(3) 0.3408(2) 0.3880(2) 0.038(1) Uani 1.00 d
O(104) O 0.0391(4) 0.1659(2) 0.3852(2) 0.040(2) Uani 1.00 d
O(201) O -0.0240(3) 0.1769(2) 0.5514(2) 0.031(1) Uani 1.00 d
O(202) O 0.0396(3) 0.2643(2) 0.5659(2) 0.031(1) Uani 1.00 d
O(203) O -0.2237(3) 0.2199(2) 0.4628(2) 0.037(1) Uani 1.00 d
O(204) O -0.0616(3) 0.3775(2) 0.5183(2) 0.033(1) Uani 1.00 d
O(301) O 0.0537(5) 0.4719(4) 0.8053(3) 0.103(3) Uani 1.00 d
O(302) O 0.1907(4) 0.4334(2) 0.8170(2) 0.056(2) Uani 1.00 d
O(303) O 0.1550(5) 0.5026(3) 0.8624(2) 0.066(2) Uani 1.00 d
N(1) N 0.1580(4) 0.3476(2) 0.6275(2) 0.031(2) Uani 1.00 d
N(2) N 0.1552(4) 0.3782(2) 0.5345(2) 0.037(2) Uani 1.00 d
N(3) N 0.1581(4) 0.0635(2) 0.5187(2) 0.031(2) Uani 1.00 d
N(4) N -0.0070(4) 0.0985(2) 0.4758(2) 0.028(2) Uani 1.00 d
N(5) N 0.6844(5) 0.2123(4) 0.7030(3) 0.066(3) Uani 1.00 d
N(6) N 0.1467(6) 0.0188(3) 0.8172(3) 0.065(3) Uani 1.00 d
N(101) N 0.1075(4) 0.2526(2) 0.3899(2) 0.031(2) Uani 1.00 d
N(201) N -0.1396(4) 0.2968(2) 0.4927(2) 0.028(2) Uani 1.00 d
N(301) N 0.1329(5) 0.4682(3) 0.8284(2) 0.042(2) Uani 1.00 d
C(1) C 0.1613(6) 0.3310(3) 0.6741(3) 0.039(2) Uani 1.00 d
C(2) C 0.1381(6) 0.3674(4) 0.7110(3) 0.045(2) Uani 1.00 d
C(3) C 0.1114(6) 0.4223(4) 0.6995(3) 0.048(3) Uani 1.00 d
C(4) C 0.1101(6) 0.4429(3) 0.6512(3) 0.040(2) Uani 1.00 d
C(5) C 0.0896(6) 0.4994(3) 0.6350(4) 0.050(3) Uani 1.00 d
C(6) C 0.0891(6) 0.5141(3) 0.5876(3) 0.046(3) Uani 1.00 d
C(7) C 0.1111(6) 0.4758(3) 0.5504(3) 0.043(2) Uani 1.00 d
C(8) C 0.1173(7) 0.4889(3) 0.5012(4) 0.054(3) Uani 1.00 d
C(9) C 0.1377(7) 0.4477(3) 0.4690(3) 0.054(3) Uani 1.00 d
C(10) C 0.1571(6) 0.3923(3) 0.4878(3) 0.048(3) Uani 1.00 d
C(11) C 0.1337(5) 0.4193(3) 0.5663(3) 0.034(2) Uani 1.00 d
C(12) C 0.1341(5) 0.4028(3) 0.6152(3) 0.030(2) Uani 1.00 d
C(13) C 0.2422(5) 0.0462(3) 0.5405(3) 0.038(2) Uani 1.00 d
C(14) C 0.2884(5) -0.0018(3) 0.5243(3) 0.042(2) Uani 1.00 d
C(15) C 0.2463(6) -0.0325(3) 0.4846(3) 0.043(2) Uani 1.00 d
C(16) C 0.1562(5) -0.0167(3) 0.4602(3) 0.032(2) Uani 1.00 d
C(17) C 0.1062(6) -0.0455(3) 0.4197(3) 0.040(2) Uani 1.00 d
C(18) C 0.0211(6) -0.0288(3) 0.3987(3) 0.038(2) Uani 1.00 d
C(19) C -0.0225(5) 0.0216(3) 0.4159(3) 0.029(2) Uani 1.00 d
C(20) C -0.1097(5) 0.0433(3) 0.3955(3) 0.037(2) Uani 1.00 d
C(21) C -0.1431(5) 0.0909(3) 0.4154(3) 0.040(2) Uani 1.00 d
C(22) C -0.0900(5) 0.1177(3) 0.4557(3) 0.036(2) Uani 1.00 d
C(23) C 0.0253(5) 0.0511(3) 0.4561(3) 0.027(2) Uani 1.00 d
C(24) C 0.1173(5) 0.0316(3) 0.4794(3) 0.027(2) Uani 1.00 d
C(25) C 0.4128(5) 0.1664(3) 0.6458(3) 0.037(2) Uani 1.00 d
C(26) C 0.4406(6) 0.2198(4) 0.6373(4) 0.049(3) Uani 1.00 d
C(27) C 0.5314(6) 0.2349(4) 0.6568(4) 0.057(3) Uani 1.00 d
C(28) C 0.5888(5) 0.1976(4) 0.6834(3) 0.045(2) Uani 1.00 d
C(29) C 0.5597(6) 0.1423(4) 0.6912(4) 0.063(3) Uani 1.00 d
C(30) C 0.4678(6) 0.1262(3) 0.6720(3) 0.044(2) Uani 1.00 d
C(31) C 0.1970(5) 0.1415(3) 0.7132(3) 0.039(2) Uani 1.00 d
C(32) C 0.1482(6) 0.1578(3) 0.7519(3) 0.040(2) Uani 1.00 d
C(33) C 0.1306(6) 0.1166(4) 0.7857(3) 0.050(3) Uani 1.00 d
C(34) C 0.1634(6) 0.0627(4) 0.7808(3) 0.048(3) Uani 1.00 d
C(35) C 0.2098(6) 0.0473(3) 0.7426(3) 0.049(3) Uani 1.00 d
C(36) C 0.2258(6) 0.0867(3) 0.7079(3) 0.045(2) Uani 1.00 d
C(101) C 0.2191(5) 0.2253(3) 0.4897(3) 0.035(2) Uani 1.00 d
C(102) C 0.1815(5) 0.2897(3) 0.3863(3) 0.037(2) Uani 1.00 d
C(103) C 0.1101(5) 0.1933(3) 0.3855(3) 0.031(2) Uani 1.00 d
C(104) C 0.3767(5) 0.1860(3) 0.5012(3) 0.043(2) Uani 1.00 d
C(105) C 0.3289(6) 0.3060(4) 0.3499(3) 0.050(3) Uani 1.00 d
C(106) C 0.1853(6) 0.1109(4) 0.3496(3) 0.053(3) Uani 1.00 d
C(107) C 0.2975(5) 0.2048(3) 0.4607(3) 0.035(2) Uani 1.00 d
C(108) C 0.3336(5) 0.2513(3) 0.4288(3) 0.040(2) Uani 1.00 d
C(109) C 0.2774(5) 0.2630(3) 0.3774(3) 0.040(2) Uani 1.00 d
C(110) C 0.2586(6) 0.2081(3) 0.3491(3) 0.040(2) Uani 1.00 d
C(111) C 0.2046(5) 0.1667(3) 0.3781(3) 0.039(2) Uani 1.00 d
C(112) C 0.2644(5) 0.1536(3) 0.4280(3) 0.038(2) Uani 1.00 d
C(201) C -0.0203(5) 0.2269(3) 0.5703(3) 0.029(2) Uani 1.00 d
C(202) C -0.2061(5) 0.2540(3) 0.4961(3) 0.031(2) Uani 1.00 d
C(203) C -0.1160(5) 0.3407(3) 0.5283(3) 0.027(2) Uani 1.00 d
C(204) C -0.0602(6) 0.2081(3) 0.6522(3) 0.041(2) Uani 1.00 d
C(205) C -0.3508(6) 0.2260(4) 0.5294(3) 0.045(2) Uani 1.00 d
C(206) C -0.1683(6) 0.4005(3) 0.5932(3) 0.045(2) Uani 1.00 d
C(207) C -0.0970(5) 0.2387(3) 0.6034(3) 0.029(2) Uani 1.00 d
C(208) C -0.1926(5) 0.2147(3) 0.5819(3) 0.034(2) Uani 1.00 d
C(209) C -0.2524(5) 0.2521(3) 0.5423(3) 0.032(2) Uani 1.00 d
C(210) C -0.2586(5) 0.3131(3) 0.5619(3) 0.037(2) Uani 1.00 d
C(211) C -0.1618(5) 0.3388(3) 0.5746(3) 0.031(2) Uani 1.00 d
C(212) C -0.1043(5) 0.3026(3) 0.6148(3) 0.035(2) Uani 1.00 d
C(301) C -0.0174(5) 0.2756(3) 0.4406(3) 0.031(2) Uani 1.00 d
C(302) C 0.0173(5) 0.2790(3) 0.3951(3) 0.030(2) Uani 1.00 d
C(303) C -0.0314(5) 0.3080(3) 0.3557(3) 0.036(2) Uani 1.00 d
C(304) C -0.1162(5) 0.3347(3) 0.3627(3) 0.036(2) Uani 1.00 d
C(305) C -0.1514(5) 0.3320(3) 0.4077(3) 0.030(2) Uani 1.00 d
C(306) C -0.0998(5) 0.3013(3) 0.4459(3) 0.028(2) Uani 1.00 d
C(307) C 0.0005(6) 0.3102(4) 0.3054(3) 0.049(3) Uani 1.00 d
C(308) C -0.2408(6) 0.3615(3) 0.4140(3) 0.043(2) Uani 1.00 d
C(401) C 0.1208(6) 0.3258(4) 0.8774(4) 0.064(3) Uani 1.00 d
C(402) C 0.3661(7) 0.3474(5) 0.7904(4) 0.075(4) Uani 1.00 d
C(403) C 0.4368(9) 0.4024(5) 0.6103(5) 0.094(4) Uani 1.00 d
C(404) C 0.620(1) 0.5030(6) 0.7660(8) 0.178(7) Uani 1.00 d
C(405) C 0.8939(9) 0.3881(5) 0.7453(5) 0.097(5) Uani 1.00 d
C(406) C 0.5131(9) 0.4362(5) 0.4519(6) 0.108(5) Uani 1.00 d
C(407) C 0.2001(9) 0.4359(5) 0.3146(5) 0.099(5) Uani 1.00 d
C(408) C 0.0584(7) 0.4882(5) 0.0938(5) 0.083(4) Uani 1.00 d
H(1) H 0.1798 0.2920 0.6831 0.0434 Uiso 1.00 calc
H(2) H 0.1400 0.3535 0.7445 0.0514 Uiso 1.00 calc
H(3) H 0.0927 0.4475 0.7243 0.0548 Uiso 1.00 calc
H(4) H 0.0740 0.5279 0.6602 0.0534 Uiso 1.00 calc
H(5) H 0.0767 0.5537 0.5796 0.0574 Uiso 1.00 calc
H(6) H 0.1047 0.5274 0.4901 0.0605 Uiso 1.00 calc
H(7) H 0.1380 0.4568 0.4344 0.0539 Uiso 1.00 calc
H(8) H 0.1739 0.3630 0.4658 0.0576 Uiso 1.00 calc
H(9) H 0.2723 0.0682 0.5680 0.0421 Uiso 1.00 calc
H(10) H 0.3477 -0.0130 0.5410 0.0432 Uiso 1.00 calc
H(11) H 0.2793 -0.0646 0.4735 0.0470 Uiso 1.00 calc
H(12) H 0.1328 -0.0796 0.4074 0.0489 Uiso 1.00 calc
H(13) H -0.0108 -0.0504 0.3706 0.0412 Uiso 1.00 calc
H(14) H -0.1466 0.0245 0.3681 0.0432 Uiso 1.00 calc
H(15) H -0.2033 0.1068 0.4019 0.0445 Uiso 1.00 calc
H(16) H -0.1137 0.1517 0.4698 0.0390 Uiso 1.00 calc
H(17) H 0.3976 0.2472 0.6183 0.0539 Uiso 1.00 calc
H(18) H 0.5562 0.2715 0.6526 0.0655 Uiso 1.00 calc
H(19) H 0.6036 0.1157 0.7075 0.0667 Uiso 1.00 calc
H(20) H 0.4438 0.0882 0.6784 0.0506 Uiso 1.00 calc
H(21) H 0.1271 0.1973 0.7548 0.0507 Uiso 1.00 calc
H(22) H 0.0952 0.1260 0.8135 0.0582 Uiso 1.00 calc
H(23) H 0.2314 0.0086 0.7414 0.0590 Uiso 1.00 calc
H(24) H 0.2557 0.0750 0.6795 0.0521 Uiso 1.00 calc
H(25) H 0.0172 0.2540 0.4672 0.0361 Uiso 1.00 calc
H(26) H -0.1519 0.3548 0.3358 0.0393 Uiso 1.00 calc
H(27) H 0.3362 0.2868 0.4474 0.0470 Uiso 1.00 calc
H(28) H 0.3965 0.2421 0.4241 0.0470 Uiso 1.00 calc
H(29) H 0.2207 0.2160 0.3179 0.0424 Uiso 1.00 calc
H(30) H 0.3161 0.1919 0.3428 0.0424 Uiso 1.00 calc
H(31) H 0.3173 0.1319 0.4223 0.0423 Uiso 1.00 calc
H(32) H 0.2260 0.1297 0.4464 0.0423 Uiso 1.00 calc
H(33) H 0.3561 0.1558 0.5215 0.0505 Uiso 1.00 calc
H(34) H 0.4297 0.1718 0.4873 0.0505 Uiso 1.00 calc
H(35) H 0.3975 0.2171 0.5229 0.0505 Uiso 1.00 calc
H(36) H 0.3867 0.2920 0.3433 0.0560 Uiso 1.00 calc
H(37) H 0.2910 0.3160 0.3187 0.0560 Uiso 1.00 calc
H(38) H 0.3386 0.3410 0.3686 0.0560 Uiso 1.00 calc
H(39) H 0.1510 0.0850 0.3673 0.0585 Uiso 1.00 calc
H(40) H 0.1499 0.1183 0.3180 0.0585 Uiso 1.00 calc
H(41) H 0.2429 0.0924 0.3442 0.0585 Uiso 1.00 calc
H(42) H 0.0047 0.2717 0.2927 0.0582 Uiso 1.00 calc
H(43) H -0.0414 0.3312 0.2827 0.0582 Uiso 1.00 calc
H(44) H 0.0619 0.3267 0.3079 0.0582 Uiso 1.00 calc
H(45) H -0.2363 0.4012 0.4075 0.0468 Uiso 1.00 calc
H(46) H -0.2909 0.3457 0.3910 0.0468 Uiso 1.00 calc
H(47) H -0.2544 0.3559 0.4466 0.0468 Uiso 1.00 calc
H(48) H -0.1841 0.1784 0.5675 0.0356 Uiso 1.00 calc
H(49) H -0.2292 0.2092 0.6086 0.0356 Uiso 1.00 calc
H(50) H -0.2962 0.3356 0.5361 0.0397 Uiso 1.00 calc
H(51) H -0.2919 0.3130 0.5898 0.0397 Uiso 1.00 calc
H(52) H -0.1301 0.3069 0.6453 0.0412 Uiso 1.00 calc
H(53) H -0.0407 0.3180 0.6209 0.0412 Uiso 1.00 calc
H(54) H -0.1015 0.2128 0.6760 0.0484 Uiso 1.00 calc
H(55) H -0.0508 0.1686 0.6468 0.0484 Uiso 1.00 calc
H(56) H 0.0003 0.2242 0.6660 0.0484 Uiso 1.00 calc
H(57) H -0.3824 0.2236 0.5576 0.0515 Uiso 1.00 calc
H(58) H -0.3883 0.2491 0.5048 0.0515 Uiso 1.00 calc
H(59) H -0.3474 0.1884 0.5157 0.0515 Uiso 1.00 calc
H(60) H -0.1059 0.4175 0.6017 0.0507 Uiso 1.00 calc
H(61) H -0.2036 0.4249 0.5703 0.0507 Uiso 1.00 calc
H(62) H -0.1958 0.4016 0.6240 0.0507 Uiso 1.00 calc

loop_
_atom_site_aniso_label
_atom_site_aniso_U_11
_atom_site_aniso_U_22
_atom_site_aniso_U_33
_atom_site_aniso_U_12
_atom_site_aniso_U_13
_atom_site_aniso_U_23
Cu(1) 0.0364(5) 0.0262(4) 0.0309(5) -0.0013(4) 0.0042(4) 0.0020(4)
Cu(2) 0.0295(4) 0.0269(4) 0.0300(5) -0.0001(4) 0.0040(4) -0.0023(4)
Cl(1) 0.071(2) 0.070(2) 0.153(3) -0.015(1) 0.003(2) -0.004(2)
Cl(2) 0.121(2) 0.072(2) 0.132(3) 0.001(2) 0.071(2) 0.010(2)
Cl(3) 0.086(2) 0.079(2) 0.104(2) 0.027(2) 0.020(2) 0.034(2)
Cl(4) 0.156(3) 0.102(2) 0.091(2) 0.028(2) 0.054(2) 0.014(2)
Cl(5) 0.100(2) 0.072(2) 0.107(3) -0.014(2) 0.006(2) -0.008(2)
Cl(6) 0.086(2) 0.123(3) 0.227(5) -0.029(2) 0.007(3) -0.071(3)
Cl(7) 0.134(3) 0.105(3) 0.174(4) 0.014(2) -0.071(3) 0.022(3)
Cl(8) 0.098(2) 0.128(3) 0.075(2) 0.019(2) 0.024(2) 0.009(2)
Cl(9) 0.112(3) 0.110(2) 0.127(3) 0.028(2) 0.005(2) -0.037(2)
Cl(10) 0.162(3) 0.078(2) 0.138(3) 0.000(2) 0.030(3) -0.014(2)
Cl(11) 0.060(1) 0.086(2) 0.080(2) -0.011(1) 0.013(1) -0.012(2)
Cl(12) 0.092(2) 0.111(3) 0.196(5) -0.005(2) 0.022(3) -0.005(3)
Cl(13) 0.115(3) 0.079(2) 0.326(7) 0.016(2) 0.018(4) -0.007(3)
Cl(14) 0.150(3) 0.091(2) 0.121(3) 0.007(2) 0.013(3) -0.001(2)
Cl(15) 0.096(2) 0.110(2) 0.091(2) 0.005(2) 0.018(2) 0.019(2)
Cl(16) 0.077(2) 0.150(3) 0.086(2) -0.044(2) 0.022(2) -0.021(2)
P(1) 0.036(1) 0.029(1) 0.031(1) 0.0011(9) -0.0015(9) 0.0014(9)
O(1) 0.040(3) 0.034(3) 0.039(3) -0.003(2) 0.003(2) -0.004(3)
O(2) 0.036(3) 0.030(3) 0.030(3) -0.003(2) 0.006(2) -0.005(2)
O(3) 0.027(3) 0.046(3) 0.035(3) 0.005(2) -0.001(2) -0.003(3)
O(4) 0.047(3) 0.039(3) 0.025(3) -0.001(2) 0.001(2) -0.001(2)
O(5) 0.043(4) 0.128(7) 0.132(8) -0.015(4) -0.011(4) -0.037(6)
O(6) 0.061(5) 0.172(9) 0.103(7) -0.001(5) -0.038(5) 0.011(7)
O(7) 0.074(4) 0.076(4) 0.092(5) 0.007(4) 0.023(4) 0.048(4)
O(8) 0.179(7) 0.080(5) 0.063(5) -0.056(5) 0.062(5) -0.015(4)
O(101) 0.034(3) 0.032(3) 0.038(3) -0.003(2) 0.011(2) -0.003(2)
O(102) 0.033(3) 0.032(3) 0.040(3) -0.002(2) 0.007(2) -0.005(2)
O(103) 0.044(3) 0.034(3) 0.036(3) -0.001(2) 0.009(2) 0.004(2)
O(104) 0.042(3) 0.033(3) 0.044(3) -0.008(2) 0.006(3) -0.003(3)
O(201) 0.032(3) 0.027(3) 0.035(3) -0.002(2) 0.008(2) -0.002(2)
O(202) 0.036(3) 0.032(3) 0.025(3) -0.004(2) 0.009(2) 0.001(2)
O(203) 0.036(3) 0.031(3) 0.041(3) 0.003(2) -0.002(3) -0.008(2)
O(204) 0.047(3) 0.023(3) 0.029(3) -0.003(2) 0.007(2) 0.002(2)
O(301) 0.046(4) 0.184(8) 0.072(5) 0.024(5) -0.020(4) -0.048(5)
O(302) 0.072(4) 0.052(4) 0.042(4) 0.017(3) 0.006(3) -0.004(3)
O(303) 0.080(4) 0.058(4) 0.057(4) -0.010(3) -0.003(4) -0.023(3)
N(1) 0.034(3) 0.025(3) 0.032(4) -0.003(3) 0.001(3) 0.000(3)
N(2) 0.041(4) 0.029(3) 0.039(4) -0.003(3) 0.005(3) 0.004(3)
N(3) 0.031(3) 0.032(3) 0.027(3) -0.002(3) -0.001(3) 0.003(3)
N(4) 0.030(3) 0.026(3) 0.028(3) -0.002(3) 0.007(3) 0.003(3)
N(5) 0.040(4) 0.117(7) 0.041(5) -0.006(5) 0.009(4) -0.021(5)
N(6) 0.069(5) 0.069(5) 0.052(5) -0.037(4) -0.004(4) 0.012(4)
N(101) 0.031(3) 0.032(3) 0.032(4) 0.000(3) 0.010(3) 0.000(3)
N(201) 0.029(3) 0.024(3) 0.029(3) 0.005(3) 0.000(3) -0.003(3)
N(301) 0.056(4) 0.042(4) 0.029(4) -0.008(3) 0.007(3) -0.006(3)
C(1) 0.049(5) 0.043(5) 0.023(4) -0.002(4) 0.000(4) 0.005(4)
C(2) 0.052(5) 0.059(5) 0.024(4) 0.002(4) 0.007(4) -0.004(4)
C(3) 0.056(5) 0.054(5) 0.033(5) 0.004(4) -0.002(4) -0.021(4)
C(4) 0.047(5) 0.038(4) 0.032(5) -0.007(4) -0.003(4) -0.006(4)
C(5) 0.059(5) 0.029(4) 0.058(6) -0.001(4) -0.006(5) -0.019(4)
C(6) 0.060(5) 0.029(4) 0.046(5) 0.000(4) 0.000(5) 0.003(4)
C(7) 0.060(5) 0.010(3) 0.060(6) -0.004(3) 0.019(4) 0.001(4)
C(8) 0.073(6) 0.028(4) 0.061(6) -0.006(4) 0.008(5) 0.008(4)
C(9) 0.092(7) 0.033(5) 0.039(5) 0.014(5) 0.018(5) 0.008(4)
C(10) 0.074(6) 0.031(4) 0.040(5) -0.001(4) 0.013(4) 0.004(4)
C(11) 0.044(4) 0.029(4) 0.027(4) -0.002(3) -0.001(4) -0.003(3)
C(12) 0.025(4) 0.029(4) 0.039(4) -0.006(3) 0.009(3) -0.011(3)
C(13) 0.035(4) 0.038(4) 0.040(5) -0.004(4) 0.003(4) 0.005(4)
C(14) 0.029(4) 0.032(4) 0.065(6) 0.008(3) 0.005(4) 0.003(4)
C(15) 0.045(5) 0.038(4) 0.046(5) 0.012(4) 0.013(4) 0.003(4)
C(16) 0.037(4) 0.019(4) 0.041(5) -0.001(3) 0.007(4) -0.009(3)
C(17) 0.060(5) 0.033(4) 0.027(4) 0.004(4) 0.006(4) -0.005(4)
C(18) 0.051(5) 0.029(4) 0.034(5) -0.010(4) 0.008(4) -0.010(4)
C(19) 0.031(4) 0.030(4) 0.026(4) -0.008(3) 0.002(3) -0.004(3)
C(20) 0.040(4) 0.035(4) 0.034(5) -0.003(4) -0.002(4) 0.000(4)
C(21) 0.028(4) 0.045(5) 0.044(5) 0.001(4) -0.005(4) -0.001(4)
C(22) 0.030(4) 0.046(5) 0.034(5) 0.007(3) 0.010(3) 0.001(4)
C(23) 0.030(4) 0.029(4) 0.025(4) -0.010(3) 0.012(3) 0.004(3)
C(24) 0.026(4) 0.024(4) 0.031(4) -0.003(3) 0.005(3) 0.005(3)
C(25) 0.029(4) 0.047(5) 0.035(5) -0.001(4) -0.002(4) -0.004(4)
C(26) 0.035(5) 0.046(5) 0.065(6) -0.004(4) 0.004(4) -0.002(5)
C(27) 0.036(5) 0.054(6) 0.079(7) -0.005(4) 0.004(5) -0.004(5)
C(28) 0.032(4) 0.073(6) 0.031(4) -0.010(4) 0.005(4) -0.017(4)
C(29) 0.045(5) 0.085(7) 0.053(6) 0.020(5) -0.009(5) -0.015(5)
C(30) 0.040(4) 0.052(5) 0.038(5) 0.008(4) -0.002(4) 0.001(4)
C(31) 0.036(4) 0.044(5) 0.034(5) -0.009(4) -0.007(4) 0.005(4)
C(32) 0.055(5) 0.042(5) 0.023(4) -0.007(4) 0.002(4) 0.002(4)
C(33) 0.057(5) 0.064(6) 0.029(5) -0.012(5) 0.005(4) -0.001(4)
C(34) 0.051(5) 0.046(5) 0.042(5) -0.015(4) -0.011(4) 0.010(4)
C(35) 0.053(5) 0.042(5) 0.052(6) 0.000(4) 0.003(5) 0.015(4)
C(36) 0.053(5) 0.038(5) 0.042(5) -0.006(4) 0.002(4) 0.009(4)
C(101) 0.034(4) 0.039(4) 0.031(4) -0.002(4) 0.002(4) 0.001(4)
C(102) 0.045(4) 0.042(5) 0.027(4) -0.002(4) 0.013(4) 0.007(4)
C(103) 0.046(4) 0.029(4) 0.020(4) 0.001(4) 0.003(3) -0.004(3)
C(104) 0.032(4) 0.051(5) 0.047(5) 0.003(4) 0.010(4) 0.004(4)
C(105) 0.041(4) 0.056(5) 0.057(6) 0.001(4) 0.022(4) 0.008(5)
C(106) 0.074(6) 0.043(5) 0.042(5) -0.005(4) 0.011(5) -0.017(4)
C(107) 0.033(4) 0.038(4) 0.033(4) 0.000(3) 0.006(3) 0.002(4)
C(108) 0.040(4) 0.038(4) 0.044(5) 0.001(4) 0.015(4) -0.005(4)
C(109) 0.031(4) 0.042(4) 0.049(5) 0.001(4) 0.009(4) 0.009(4)
C(110) 0.055(5) 0.041(5) 0.027(4) 0.007(4) 0.017(4) -0.003(4)
C(111) 0.038(4) 0.038(4) 0.043(5) -0.001(4) 0.012(4) -0.005(4)
C(112) 0.036(4) 0.037(4) 0.042(5) 0.006(4) 0.011(4) 0.003(4)
C(201) 0.037(4) 0.024(4) 0.026(4) 0.000(3) 0.002(3) 0.004(3)
C(202) 0.028(4) 0.030(4) 0.033(4) 0.006(3) -0.001(3) 0.002(3)
C(203) 0.037(4) 0.019(3) 0.025(4) 0.004(3) 0.004(3) 0.000(3)
C(204) 0.050(5) 0.043(5) 0.033(4) 0.013(4) 0.014(4) 0.006(4)
C(205) 0.041(5) 0.061(5) 0.036(5) -0.006(4) 0.011(4) -0.002(4)
C(206) 0.063(5) 0.031(4) 0.047(5) 0.016(4) 0.029(4) 0.000(4)
C(207) 0.036(4) 0.026(4) 0.025(4) -0.002(3) 0.010(3) -0.005(3)
C(208) 0.038(4) 0.032(4) 0.032(4) -0.003(3) 0.012(3) -0.007(3)
C(209) 0.031(4) 0.029(4) 0.035(4) 0.001(3) 0.002(3) -0.001(3)
C(210) 0.040(4) 0.032(4) 0.039(5) 0.013(3) 0.007(4) 0.002(4)
C(211) 0.041(4) 0.022(4) 0.031(4) -0.002(3) 0.012(3) -0.007(3)
C(212) 0.036(4) 0.036(4) 0.033(4) 0.003(3) 0.008(3) -0.001(4)
C(301) 0.041(4) 0.027(4) 0.023(4) 0.000(3) 0.004(3) 0.004(3)
C(302) 0.031(4) 0.027(4) 0.030(4) 0.000(3) 0.000(3) 0.001(3)
C(303) 0.043(4) 0.043(4) 0.023(4) 0.001(4) 0.008(3) 0.007(4)
C(304) 0.043(4) 0.037(4) 0.026(4) -0.009(4) -0.003(4) 0.006(4)
C(305) 0.033(4) 0.025(4) 0.033(4) -0.004(3) 0.006(3) -0.004(3)
C(306) 0.026(4) 0.031(4) 0.028(4) 0.000(3) 0.007(3) -0.004(3)
C(307) 0.055(5) 0.063(6) 0.027(4) -0.009(4) 0.003(4) 0.014(4)
C(308) 0.041(4) 0.045(5) 0.039(5) 0.004(4) -0.001(4) 0.004(4)
C(401) 0.051(5) 0.059(6) 0.085(7) -0.020(5) 0.023(5) 0.003(5)
C(402) 0.071(7) 0.086(7) 0.068(7) 0.003(6) 0.015(6) -0.014(6)
C(403) 0.104(9) 0.080(8) 0.098(10) 0.016(7) 0.013(7) -0.028(7)
C(404) 0.20(1) 0.070(8) 0.30(2) 0.036(9) 0.15(1) 0.07(1)
C(405) 0.097(9) 0.082(8) 0.11(1) -0.014(7) 0.004(8) -0.009(8)
C(406) 0.111(10) 0.087(9) 0.13(1) 0.001(8) 0.030(9) -0.034(8)
C(407) 0.12(1) 0.100(9) 0.075(9) 0.007(8) 0.008(8) 0.014(8)
C(408) 0.066(7) 0.088(8) 0.092(9) 0.008(6) 0.007(6) -0.030(7)

loop_
_atom_type_symbol
_atom_type_description
_atom_type_scat_dispersion_real
_atom_type_scat_dispersion_imag
_atom_type_scat_source
C C 0.003 0.002
;International Tables for Crystallography
(1992, Vol. C, Tables 4.2.6.8 and 6.1.1.1)
;
H H 0.000 0.000
;International Tables for Crystallography
(1992, Vol. C, Table 6.1.1.2)
;
Cl Cl 0.148 0.159
;International Tables for Crystallography
(1992, Vol. C, Tables 4.2.6.8 and 6.1.1.1)
;
Cu Cu 0.320 1.265
;International Tables for Crystallography
(1992, Vol. C, Tables 4.2.6.8 and 6.1.1.1)
;
N N 0.006 0.003
;International Tables for Crystallography
(1992, Vol. C, Tables 4.2.6.8 and 6.1.1.1)
;
O O 0.011 0.006
;International Tables for Crystallography
(1992, Vol. C, Tables 4.2.6.8 and 6.1.1.1)
;
P P 0.102 0.094
;International Tables for Crystallography
(1992, Vol. C, Tables 4.2.6.8 and 6.1.1.1)
;

loop_
_geom_angle_atom_site_label_1
_geom_angle_atom_site_label_2
_geom_angle_atom_site_label_3
_geom_angle
_geom_angle_publ_flag
O(1) Cu(1) O(101) 93.1(2) yes
O(1) Cu(1) O(202) 90.7(2) yes
O(1) Cu(1) N(1) 90.7(2) yes
O(1) Cu(1) N(2) 161.8(2) yes
O(101) Cu(1) O(202) 108.3(2) yes
O(101) Cu(1) N(1) 162.2(2) yes
O(101) Cu(1) N(2) 89.4(2) yes
O(202) Cu(1) N(1) 89.0(2) yes
O(202) Cu(1) N(2) 105.7(2) yes
N(1) Cu(1) N(2) 81.8(3) yes
O(2) Cu(2) O(102) 95.4(2) yes
O(2) Cu(2) O(201) 92.6(2) yes
O(2) Cu(2) N(3) 91.2(2) yes
O(2) Cu(2) N(4) 163.1(2) yes
O(102) Cu(2) O(201) 102.3(2) yes
O(102) Cu(2) N(3) 93.9(2) yes
O(102) Cu(2) N(4) 100.2(2) yes
O(201) Cu(2) N(3) 162.9(2) yes
O(201) Cu(2) N(4) 90.5(2) yes
N(3) Cu(2) N(4) 81.2(2) yes
O(1) P(1) O(2) 122.8(3) yes
O(1) P(1) O(3) 110.0(3) yes
O(1) P(1) O(4) 104.0(3) yes
O(2) P(1) O(3) 105.2(3) yes
O(2) P(1) O(4) 109.2(3) yes
O(3) P(1) O(4) 104.3(3) yes
Cu(1) O(1) P(1) 145.8(3) yes
Cu(2) O(2) P(1) 138.4(3) yes
P(1) O(3) C(25) 126.9(5) yes
P(1) O(4) C(31) 125.6(5) yes
Cu(1) O(101) C(101) 125.4(5) yes
Cu(2) O(102) C(101) 158.8(5) yes
Cu(2) O(201) C(201) 128.4(4) yes
Cu(1) O(202) C(201) 158.4(5) yes
Cu(1) N(1) C(1) 130.3(5) yes
Cu(1) N(1) C(12) 110.4(5) yes
C(1) N(1) C(12) 119.3(6) yes
Cu(1) N(2) C(10) 128.3(5) yes
Cu(1) N(2) C(11) 113.3(5) yes
C(10) N(2) C(11) 118.4(6) yes
Cu(2) N(3) C(13) 130.7(5) yes
Cu(2) N(3) C(24) 112.8(4) yes
C(13) N(3) C(24) 116.5(6) yes
Cu(2) N(4) C(22) 127.8(5) yes
Cu(2) N(4) C(23) 114.9(4) yes
C(22) N(4) C(23) 117.3(6) yes
O(5) N(5) O(6) 123.0(9) yes
O(5) N(5) C(28) 117.4(9) yes
O(6) N(5) C(28) 119.6(9) yes
O(7) N(6) O(8) 124.9(8) yes
O(7) N(6) C(34) 118.9(8) yes
O(8) N(6) C(34) 116.2(8) yes
C(102) N(101) C(103) 126.0(6) yes
C(102) N(101) C(302) 116.3(6) yes
C(103) N(101) C(302) 117.6(6) yes
C(202) N(201) C(203) 125.0(6) yes
C(202) N(201) C(306) 117.4(6) yes
C(203) N(201) C(306) 117.0(5) yes
O(301) N(301) O(302) 122.0(7) yes
O(301) N(301) O(303) 117.5(7) yes
O(302) N(301) O(303) 120.4(7) yes
N(1) C(1) C(2) 122.2(7) yes
C(1) C(2) C(3) 119.8(7) yes
C(2) C(3) C(4) 120.5(7) yes
C(3) C(4) C(5) 126.2(8) yes
C(3) C(4) C(12) 116.5(7) yes
C(5) C(4) C(12) 117.2(7) yes
C(4) C(5) C(6) 121.0(8) yes
C(5) C(6) C(7) 123.8(7) yes
C(6) C(7) C(8) 126.9(7) yes
C(6) C(7) C(11) 115.7(8) yes
C(8) C(7) C(11) 117.3(7) yes
C(7) C(8) C(9) 120.9(7) yes
C(8) C(9) C(10) 117.8(8) yes
N(2) C(10) C(9) 123.5(8) yes
N(2) C(11) C(7) 121.9(7) yes
N(2) C(11) C(12) 116.5(6) yes
C(7) C(11) C(12) 121.6(7) yes
N(1) C(12) C(4) 121.6(7) yes
N(1) C(12) C(11) 117.8(6) yes
C(4) C(12) C(11) 120.5(7) yes
N(3) C(13) C(14) 122.8(7) yes
C(13) C(14) C(15) 119.4(7) yes
C(14) C(15) C(16) 120.4(7) yes
C(15) C(16) C(17) 125.2(7) yes
C(15) C(16) C(24) 115.1(7) yes
C(17) C(16) C(24) 119.7(7) yes
C(16) C(17) C(18) 122.4(7) yes
C(17) C(18) C(19) 120.9(7) yes
C(18) C(19) C(20) 125.1(7) yes
C(18) C(19) C(23) 118.1(7) yes
C(20) C(19) C(23) 116.8(6) yes
C(19) C(20) C(21) 119.3(7) yes
C(20) C(21) C(22) 119.9(7) yes
N(4) C(22) C(21) 122.5(7) yes
N(4) C(23) C(19) 124.3(6) yes
N(4) C(23) C(24) 115.4(6) yes
C(19) C(23) C(24) 120.3(6) yes
N(3) C(24) C(16) 125.7(6) yes
N(3) C(24) C(23) 115.7(6) yes
C(16) C(24) C(23) 118.6(6) yes
O(3) C(25) C(26) 120.4(7) yes
O(3) C(25) C(30) 115.1(7) yes
C(26) C(25) C(30) 124.4(7) yes
C(25) C(26) C(27) 117.3(8) yes
C(26) C(27) C(28) 121.2(8) yes
N(5) C(28) C(27) 121.8(8) yes
N(5) C(28) C(29) 117.2(8) yes
C(27) C(28) C(29) 121.0(8) yes
C(28) C(29) C(30) 118.8(8) yes
C(25) C(30) C(29) 117.3(8) yes
O(4) C(31) C(32) 114.0(7) yes
O(4) C(31) C(36) 124.1(7) yes
C(32) C(31) C(36) 121.9(7) yes
C(31) C(32) C(33) 118.1(7) yes
C(32) C(33) C(34) 119.0(8) yes
N(6) C(34) C(33) 119.5(8) yes
N(6) C(34) C(35) 118.2(8) yes
C(33) C(34) C(35) 122.3(8) yes
C(34) C(35) C(36) 119.9(8) yes
C(31) C(36) C(35) 118.7(8) yes
O(101) C(101) O(102) 124.7(7) yes
O(101) C(101) C(107) 116.1(6) yes
O(102) C(101) C(107) 119.1(7) yes
O(103) C(102) N(101) 120.6(7) yes
O(103) C(102) C(109) 121.8(7) yes
N(101) C(102) C(109) 117.6(6) yes
O(104) C(103) N(101) 119.9(7) yes
O(104) C(103) C(111) 123.3(6) yes
N(101) C(103) C(111) 116.7(6) yes
C(101) C(107) C(104) 104.1(6) yes
C(101) C(107) C(108) 113.7(6) yes
C(101) C(107) C(112) 110.5(6) yes
C(104) C(107) C(108) 109.6(6) yes
C(104) C(107) C(112) 109.5(6) yes
C(108) C(107) C(112) 109.3(6) yes
C(107) C(108) C(109) 117.8(6) yes
C(102) C(109) C(105) 108.4(6) yes
C(102) C(109) C(108) 107.1(6) yes
C(102) C(109) C(110) 108.8(6) yes
C(105) C(109) C(108) 109.7(6) yes
C(105) C(109) C(110) 112.2(7) yes
C(108) C(109) C(110) 110.4(6) yes
C(109) C(110) C(111) 110.0(6) yes
C(103) C(111) C(106) 108.3(6) yes
C(103) C(111) C(110) 109.6(6) yes
C(103) C(111) C(112) 111.2(6) yes
C(106) C(111) C(110) 110.4(7) yes
C(106) C(111) C(112) 108.6(6) yes
C(110) C(111) C(112) 108.8(6) yes
C(107) C(112) C(111) 116.7(6) yes
O(201) C(201) O(202) 126.5(7) yes
O(201) C(201) C(207) 114.0(6) yes
O(202) C(201) C(207) 119.4(6) yes
O(203) C(202) N(201) 119.9(7) yes
O(203) C(202) C(209) 122.4(7) yes
N(201) C(202) C(209) 117.7(6) yes
O(204) C(203) N(201) 117.3(6) yes
O(204) C(203) C(211) 125.3(6) yes
N(201) C(203) C(211) 117.4(6) yes
C(201) C(207) C(204) 103.5(6) yes
C(201) C(207) C(208) 112.9(6) yes
C(201) C(207) C(212) 111.6(6) yes
C(204) C(207) C(208) 110.1(6) yes
C(204) C(207) C(212) 107.7(6) yes
C(208) C(207) C(212) 110.7(6) yes
C(207) C(208) C(209) 116.3(6) yes
C(202) C(209) C(205) 108.8(6) yes
C(202) C(209) C(208) 109.4(6) yes
C(202) C(209) C(210) 108.6(6) yes
C(205) C(209) C(208) 109.8(6) yes
C(205) C(209) C(210) 110.6(6) yes
C(208) C(209) C(210) 109.5(6) yes
C(209) C(210) C(211) 110.8(6) yes
C(203) C(211) C(206) 107.7(6) yes
C(203) C(211) C(210) 108.5(6) yes
C(203) C(211) C(212) 111.1(6) yes
C(206) C(211) C(210) 110.6(6) yes
C(206) C(211) C(212) 109.6(6) yes
C(210) C(211) C(212) 109.3(6) yes
C(207) C(212) C(211) 116.1(6) yes
C(302) C(301) C(306) 119.6(7) yes
N(101) C(302) C(301) 119.5(6) yes
N(101) C(302) C(303) 119.6(7) yes
C(301) C(302) C(303) 120.9(7) yes
C(302) C(303) C(304) 118.0(7) yes
C(302) C(303) C(307) 122.8(7) yes
C(304) C(303) C(307) 119.2(7) yes
C(303) C(304) C(305) 121.9(7) yes
C(304) C(305) C(306) 117.4(6) yes
C(304) C(305) C(308) 120.4(7) yes
C(306) C(305) C(308) 122.1(7) yes
N(201) C(306) C(301) 121.0(6) yes
N(201) C(306) C(305) 116.9(6) yes
C(301) C(306) C(305) 122.1(7) yes
Cl(1) C(401) Cl(2) 110.3(5) yes
Cl(3) C(402) Cl(4) 108.8(6) yes
Cl(5) C(403) Cl(6) 113.6(7) yes
Cl(14) C(404) Cl(7) 113.0(8) yes
Cl(15) C(405) Cl(8) 110.9(6) yes
Cl(12) C(406) Cl(9) 111.6(7) yes
Cl(13) C(407) Cl(10) 114.0(7) yes
Cl(16) C(408) Cl(11) 109.8(6) yes

loop_
_geom_bond_atom_site_label_1
_geom_bond_atom_site_label_2
_geom_bond_distance
_geom_bond_publ_flag
Cu(1) O(1) 1.964(5) yes
Cu(1) O(101) 1.940(5) yes
Cu(1) O(202) 2.181(5) yes
Cu(1) N(1) 2.034(6) yes
Cu(1) N(2) 1.981(6) yes
Cu(2) O(2) 1.989(5) yes
Cu(2) O(102) 2.143(5) yes
Cu(2) O(201) 1.933(5) yes
Cu(2) N(3) 2.033(6) yes
Cu(2) N(4) 2.005(6) yes
Cl(1) C(401) 1.769(9) yes
Cl(2) C(401) 1.77(1) yes
Cl(3) C(402) 1.77(1) yes
Cl(4) C(402) 1.76(1) yes
Cl(5) C(403) 1.70(1) yes
Cl(6) C(403) 1.75(1) yes
Cl(7) C(404) 1.72(2) yes
Cl(8) C(405) 1.68(1) yes
Cl(9) C(406) 1.83(1) yes
Cl(10) C(407) 1.78(1) yes
Cl(11) C(408) 1.77(1) yes
Cl(12) C(406) 1.69(1) yes
Cl(13) C(407) 1.70(1) yes
Cl(14) C(404) 1.72(1) yes
Cl(15) C(405) 1.85(1) yes
Cl(16) C(408) 1.79(1) yes
P(1) O(1) 1.477(5) yes
P(1) O(2) 1.471(5) yes
P(1) O(3) 1.589(5) yes
P(1) O(4) 1.598(5) yes
O(3) C(25) 1.421(8) yes
O(4) C(31) 1.409(9) yes
O(5) N(5) 1.20(1) yes
O(6) N(5) 1.22(1) yes
O(7) N(6) 1.232(10) yes
O(8) N(6) 1.23(1) yes
O(101) C(101) 1.285(8) yes
O(102) C(101) 1.249(8) yes
O(103) C(102) 1.209(9) yes
O(104) C(103) 1.206(8) yes
O(201) C(201) 1.275(8) yes
O(202) C(201) 1.247(8) yes
O(203) C(202) 1.209(8) yes
O(204) C(203) 1.221(8) yes
O(301) N(301) 1.226(9) yes
O(302) N(301) 1.234(8) yes
O(303) N(301) 1.236(8) yes
N(1) C(1) 1.321(9) yes
N(1) C(12) 1.370(9) yes
N(2) C(10) 1.32(1) yes
N(2) C(11) 1.359(9) yes
N(3) C(13) 1.336(9) yes
N(3) C(24) 1.370(9) yes
N(4) C(22) 1.322(9) yes
N(4) C(23) 1.343(9) yes
N(5) C(28) 1.45(1) yes
N(6) C(34) 1.47(1) yes
N(101) C(102) 1.388(9) yes
N(101) C(103) 1.394(9) yes
N(101) C(302) 1.464(9) yes
N(201) C(202) 1.398(9) yes
N(201) C(203) 1.421(9) yes
N(201) C(306) 1.474(9) yes
C(1) C(2) 1.40(1) yes
C(2) C(3) 1.36(1) yes
C(3) C(4) 1.40(1) yes
C(4) C(5) 1.41(1) yes
C(4) C(12) 1.43(1) yes
C(5) C(6) 1.34(1) yes
C(6) C(7) 1.42(1) yes
C(7) C(8) 1.39(1) yes
C(7) C(11) 1.418(10) yes
C(8) C(9) 1.36(1) yes
C(9) C(10) 1.41(1) yes
C(11) C(12) 1.39(1) yes
C(13) C(14) 1.41(1) yes
C(14) C(15) 1.37(1) yes
C(15) C(16) 1.42(1) yes
C(16) C(17) 1.40(1) yes
C(16) C(24) 1.396(9) yes
C(17) C(18) 1.34(1) yes
C(18) C(19) 1.45(1) yes
C(19) C(20) 1.397(10) yes
C(19) C(23) 1.394(10) yes
C(20) C(21) 1.36(1) yes
C(21) C(22) 1.40(1) yes
C(23) C(24) 1.459(9) yes
C(25) C(26) 1.35(1) yes
C(25) C(30) 1.37(1) yes
C(26) C(27) 1.39(1) yes
C(27) C(28) 1.34(1) yes
C(28) C(29) 1.39(1) yes
C(29) C(30) 1.40(1) yes
C(31) C(32) 1.40(1) yes
C(31) C(36) 1.36(1) yes
C(32) C(33) 1.38(1) yes
C(33) C(34) 1.36(1) yes
C(34) C(35) 1.36(1) yes
C(35) C(36) 1.36(1) yes
C(101) C(107) 1.54(1) yes
C(102) C(109) 1.56(1) yes
C(103) C(111) 1.54(1) yes
C(104) C(107) 1.54(1) yes
C(105) C(109) 1.51(1) yes
C(106) C(111) 1.53(1) yes
C(107) C(108) 1.53(1) yes
C(107) C(112) 1.53(1) yes
C(108) C(109) 1.54(1) yes
C(109) C(110) 1.51(1) yes
C(110) C(111) 1.53(1) yes
C(111) C(112) 1.54(1) yes
C(201) C(207) 1.547(10) yes
C(202) C(209) 1.50(1) yes
C(203) C(211) 1.505(10) yes
C(204) C(207) 1.54(1) yes
C(205) C(209) 1.54(1) yes
C(206) C(211) 1.538(10) yes
C(207) C(208) 1.526(10) yes
C(207) C(212) 1.533(10) yes
C(208) C(209) 1.55(1) yes
C(209) C(210) 1.532(10) yes
C(210) C(211) 1.51(1) yes
C(211) C(212) 1.53(1) yes
C(301) C(302) 1.40(1) yes
C(301) C(306) 1.355(9) yes
C(302) C(303) 1.375(10) yes
C(303) C(304) 1.41(1) yes
C(303) C(307) 1.51(1) yes
C(304) C(305) 1.39(1) yes
C(305) C(306) 1.394(10) yes
C(305) C(308) 1.49(1) yes
